data_7217984
loop_
_publ_author_name
'Allan, David R.'
'Coles, Simon J.'
'George, Kathryn'
'Jura, Marek'
'Levason, William'
'Reid, Gillian'
'Wilson, Claire'
'Zhang, Wenjian'

_publ_section_title
;
 Exploring secondary bonding in p-block chemistry -- an experimental study
 of [GeX2{o-C6H4(PMe2)2}] using variable pressure single crystal X-ray
 diffraction
;
_journal_issue 35
_journal_name_full CrystEngComm
_journal_page_first 8169
_journal_paper_doi 10.1039/C4CE00329B
_journal_volume 16
_journal_year 2014
_chemical_formula_moiety 'C10 H16 Br2 Ge P2'
_chemical_formula_sum 'C10 H16 Br2 Ge P2'
_chemical_formula_weight 430.58
_chemical_name_systematic
;
 Dibromo(1,2-bis(dimethylphosphino)benzene-P,P')germanium(II)
;
_space_group_IT_number 15
_space_group_name_Hall '-C 2yc'
_symmetry_cell_setting monoclinic
_symmetry_space_group_name_Hall '-C 2yc'
_symmetry_space_group_name_H-M 'C 1 2/c 1'
_atom_sites_solution_hydrogens geom
_atom_sites_solution_primary direct
_atom_sites_solution_secondary difmap
_audit_creation_method SHELXL-97
_cell_angle_alpha 90.00
_cell_angle_beta 111.53(2)
_cell_angle_gamma 90.00
_cell_formula_units_Z 8
_cell_length_a 28.41(3)
_cell_length_b 7.339(5)
_cell_length_c 14.008(13)
_cell_measurement_pressure 1100000
_cell_measurement_reflns_used 556
_cell_measurement_temperature 293(2)
_cell_measurement_theta_max 29.1
_cell_measurement_theta_min 2.8
_cell_volume 2717(4)
_computing_cell_refinement
;
CrystalClear-SM Expert 2.0 r5 (Rigaku, 2010)
;
_computing_data_collection
;
CrystalClear-SM Expert 2.0 r5 (Rigaku, 2010)
;
_computing_data_reduction
;
CrystalClear-SM Expert 2.0 r5 (Rigaku, 2010)
;
_computing_structure_refinement 'SHELXL-97 (Sheldrick, 1997)'
_computing_structure_solution 'SHELXS-97 (Sheldrick, 1990)'
_diffrn_ambient_pressure 1100000
_diffrn_ambient_temperature 293
_diffrn_detector 'CCD plate'
_diffrn_detector_area_resol_mean 28.5714
_diffrn_detector_type 'Rigaku Saturn724+ (2x2 bin mode)'
_diffrn_measured_fraction_theta_full 0.289
_diffrn_measured_fraction_theta_max 0.289
_diffrn_measurement_device 'four-circle \k goniometer'
_diffrn_measurement_device_type CrystalLogic
_diffrn_measurement_method 'profile data from \w-scans'
_diffrn_measurement_specimen_support 'Diamond Anvil Cell'
_diffrn_radiation_collimation 'Confocal mirrors'
_diffrn_radiation_monochromator 'double crystal silicon'
_diffrn_radiation_type synchrotron
_diffrn_radiation_wavelength 0.68890
_diffrn_reflns_av_R_equivalents 0.0808
_diffrn_reflns_av_sigmaI/netI 0.0923
_diffrn_reflns_limit_h_max 17
_diffrn_reflns_limit_h_min -19
_diffrn_reflns_limit_k_max 10
_diffrn_reflns_limit_k_min -9
_diffrn_reflns_limit_l_max 16
_diffrn_reflns_limit_l_min -19
_diffrn_reflns_number 4632
_diffrn_reflns_theta_full 29.11
_diffrn_reflns_theta_max 29.11
_diffrn_reflns_theta_min 2.79
_diffrn_source synchrotron
_diffrn_source_type 'DLS beamline I19'
_exptl_absorpt_coefficient_mu 7.690
_exptl_absorpt_correction_T_max 1.000
_exptl_absorpt_correction_T_min 0.439
_exptl_absorpt_correction_type multi-scan
_exptl_absorpt_process_details
;
Rigaku CrystalClear-SM Expert 2.0 r5
;
_exptl_crystal_colour colourless
_exptl_crystal_density_diffrn 2.105
_exptl_crystal_density_method 'not measured'
_exptl_crystal_description plate
_exptl_crystal_F_000 1664
_exptl_crystal_size_max 0.10
_exptl_crystal_size_mid 0.08
_exptl_crystal_size_min 0.01
_refine_diff_density_max 1.676
_refine_diff_density_min -1.419
_refine_diff_density_rms 0.421
_refine_ls_extinction_method none
_refine_ls_goodness_of_fit_ref 1.179
_refine_ls_hydrogen_treatment constr
_refine_ls_matrix_type full
_refine_ls_number_parameters 74
_refine_ls_number_reflns 1159
_refine_ls_number_restraints 0
_refine_ls_restrained_S_all 1.179
_refine_ls_R_factor_all 0.1468
_refine_ls_R_factor_gt 0.0838
_refine_ls_shift/su_max 0.000
_refine_ls_shift/su_mean 0.000
_refine_ls_structure_factor_coef Fsqd
_refine_ls_weighting_details 'calc w=1/[\s^2^(Fo^2^)+(0.2000P)^2^] where P=(Fo^2^+2Fc^2^)/3'
_refine_ls_weighting_scheme calc
_refine_ls_wR_factor_gt 0.2366
_refine_ls_wR_factor_ref 0.3289
_reflns_number_gt 742
_reflns_number_total 1159
_reflns_threshold_expression >2\s(I)
_cod_data_source_file c4ce00329b2.cif
_cod_data_source_block gebr2diphos3_multi_aug24
_cod_depositor_comments
;
The following automatic conversions were performed:

'_exptl_absorpt_correction_type' value 'Multi-scan' changed to
'multi-scan' according to
/usr/data/users/saulius/crontab/automatic-downloads/current/RSC/lib/dictionaries/cif_core.dic
dictionary named 'cif_core.dic' version 2.4.2 from 2011-04-26.

Automatic conversion script
Id: cif_fix_values 2281 2013-09-26 08:29:07Z andrius 
;
_cod_original_sg_symbol_H-M 'C 2/c'
_cod_database_code 7217984

loop_
_symmetry_equiv_pos_as_xyz
'x, y, z'
'-x, y, -z+1/2'
'x+1/2, y+1/2, z'
'-x+1/2, y+1/2, -z+1/2'
'-x, -y, -z'
'x, -y, z-1/2'
'-x+1/2, -y+1/2, -z'
'x+1/2, -y+1/2, z-1/2'

loop_
_atom_site_label
_atom_site_type_symbol
_atom_site_fract_x
_atom_site_fract_y
_atom_site_fract_z
_atom_site_U_iso_or_equiv
_atom_site_adp_type
_atom_site_occupancy
_atom_site_symmetry_multiplicity
_atom_site_calc_flag
_atom_site_refinement_flags
C1 C 0.370(2) 0.399(2) 0.9089(18) 0.024(4) Uiso 1 1 d .
H1A H 0.3500 0.3594 0.8406 0.036 Uiso 1 1 calc R
H1B H 0.3486 0.4156 0.9475 0.036 Uiso 1 1 calc R
H1C H 0.3952 0.3082 0.9417 0.036 Uiso 1 1 calc R
C2 C 0.439(2) 0.676(3) 1.031(2) 0.033(5) Uiso 1 1 d .
H2A H 0.4554 0.7907 1.0315 0.049 Uiso 1 1 calc R
H2B H 0.4641 0.5839 1.0606 0.049 Uiso 1 1 calc R
H2C H 0.4178 0.6868 1.0708 0.049 Uiso 1 1 calc R
C3 C 0.3497(10) 0.7800(15) 0.8628(11) 0.026(4) Uiso 1 1 d G
C4 C 0.3134(11) 0.7725(14) 0.9076(11) 0.030(4) Uiso 1 1 d G
H4 H 0.3154 0.6829 0.9558 0.036 Uiso 1 1 calc R
C5 C 0.2743(10) 0.8988(17) 0.8802(12) 0.032(5) Uiso 1 1 d G
H5 H 0.2500 0.8938 0.9102 0.039 Uiso 1 1 calc R
C6 C 0.2713(10) 1.0327(16) 0.8081(12) 0.046(6) Uiso 1 1 d G
H6 H 0.2451 1.1172 0.7898 0.055 Uiso 1 1 calc R
C7 C 0.3076(11) 1.0402(15) 0.7633(11) 0.038(5) Uiso 1 1 d G
H7 H 0.3056 1.1298 0.7150 0.045 Uiso 1 1 calc R
C8 C 0.3468(10) 0.9139(17) 0.7906(12) 0.030(4) Uiso 1 1 d G
C9 C 0.433(3) 1.113(3) 0.778(3) 0.053(7) Uiso 1 1 d .
H9A H 0.4516 1.1043 0.8507 0.080 Uiso 1 1 calc R
H9B H 0.4108 1.2172 0.7647 0.080 Uiso 1 1 calc R
H9C H 0.4559 1.1272 0.7429 0.080 Uiso 1 1 calc R
C10 C 0.363(2) 0.956(3) 0.599(2) 0.035(5) Uiso 1 1 d .
H10A H 0.3417 0.8534 0.5685 0.052 Uiso 1 1 calc R
H10B H 0.3869 0.9742 0.5668 0.052 Uiso 1 1 calc R
H10C H 0.3423 1.0628 0.5911 0.052 Uiso 1 1 calc R
Br1 Br 0.3474(3) 0.5014(3) 0.6509(2) 0.077(5) Uani 1 1 d .
Br2 Br 0.5190(3) 0.8111(3) 0.9089(2) 0.083(5) Uani 1 1 d .
Ge1 Ge 0.4430(3) 0.6268(3) 0.7750(2) 0.083(5) Uani 1 1 d .
P1 P 0.4014(6) 0.6156(6) 0.9027(5) 0.064(11) Uani 1 1 d .
P2 P 0.3962(6) 0.9120(6) 0.7345(5) 0.070(11) Uani 1 1 d .

loop_
_atom_site_aniso_label
_atom_site_aniso_U_11
_atom_site_aniso_U_22
_atom_site_aniso_U_33
_atom_site_aniso_U_23
_atom_site_aniso_U_13
_atom_site_aniso_U_12
Br1 0.164(15) 0.0361(11) 0.041(2) -0.0041(10) 0.049(5) -0.005(2)
Br2 0.167(17) 0.0364(11) 0.051(2) -0.0021(10) 0.047(6) 0.003(2)
Ge1 0.198(15) 0.0223(10) 0.041(2) -0.0020(9) 0.057(5) -0.003(2)
P1 0.14(3) 0.027(2) 0.034(4) 0.004(2) 0.042(12) 0.004(5)
P2 0.16(3) 0.018(2) 0.037(4) 0.005(2) 0.043(12) 0.008(5)

loop_
_atom_type_symbol
_atom_type_description
_atom_type_scat_dispersion_real
_atom_type_scat_dispersion_imag
_atom_type_scat_source
C C 0.0032 0.0015 'International Tables Vol C Tables 4.2.6.8 and 6.1.1.4'
H H 0.0000 0.0000 'International Tables Vol C Tables 4.2.6.8 and 6.1.1.4'
Br Br -0.1750 2.4304 'International Tables Vol C Tables 4.2.6.8 and 6.1.1.4'
Ge Ge 0.2186 1.7697 'International Tables Vol C Tables 4.2.6.8 and 6.1.1.4'
P P 0.0990 0.0908 'International Tables Vol C Tables 4.2.6.8 and 6.1.1.4'

loop_
_geom_angle_atom_site_label_1
_geom_angle_atom_site_label_2
_geom_angle_atom_site_label_3
_geom_angle
P1 C1 H1A 109.5
P1 C1 H1B 109.5
H1A C1 H1B 109.5
P1 C1 H1C 109.5
H1A C1 H1C 109.5
H1B C1 H1C 109.5
P1 C2 H2A 109.5
P1 C2 H2B 109.5
H2A C2 H2B 109.5
P1 C2 H2C 109.5
H2A C2 H2C 109.5
H2B C2 H2C 109.5
C4 C3 C8 120.0
C4 C3 P1 118.8(8)
C8 C3 P1 121.1(8)
C3 C4 C5 120.0
C3 C4 H4 120.0
C5 C4 H4 120.0
C6 C5 C4 120.0
C6 C5 H5 120.0
C4 C5 H5 120.0
C7 C6 C5 120.0
C7 C6 H6 120.0
C5 C6 H6 120.0
C6 C7 C8 120.0
C6 C7 H7 120.0
C8 C7 H7 120.0
C7 C8 C3 120.0
C7 C8 P2 123.1(8)
C3 C8 P2 116.9(8)
P2 C9 H9A 109.5
P2 C9 H9B 109.5
H9A C9 H9B 109.5
P2 C9 H9C 109.5
H9A C9 H9C 109.5
H9B C9 H9C 109.5
P2 C10 H10A 109.5
P2 C10 H10B 109.5
H10A C10 H10B 109.5
P2 C10 H10C 109.5
H10A C10 H10C 109.5
H10B C10 H10C 109.5
P2 Ge1 P1 80.4(3)
P2 Ge1 Br2 87.7(4)
P1 Ge1 Br2 89.2(3)
P2 Ge1 Br1 79.3(4)
P1 Ge1 Br1 80.0(4)
Br2 Ge1 Br1 164.3(2)
C2 P1 C3 105.2(15)
C2 P1 C1 106.8(13)
C3 P1 C1 103.7(19)
C2 P1 Ge1 116.9(19)
C3 P1 Ge1 107.5(5)
C1 P1 Ge1 115.4(8)
C9 P2 C10 103.2(16)
C9 P2 C8 106.7(16)
C10 P2 C8 105(2)
C9 P2 Ge1 116(2)
C10 P2 Ge1 115.4(10)
C8 P2 Ge1 110.1(5)

loop_
_geom_bond_atom_site_label_1
_geom_bond_atom_site_label_2
_geom_bond_distance
C1 P1 1.84(3)
C1 H1A 0.9600
C1 H1B 0.9600
C1 H1C 0.9600
C2 P1 1.78(4)
C2 H2A 0.9600
C2 H2B 0.9600
C2 H2C 0.9600
C3 C4 1.3900
C3 C8 1.3900
C3 P1 1.82(2)
C4 C5 1.3900
C4 H4 0.9300
C5 C6 1.3900
C5 H5 0.9300
C6 C7 1.3900
C6 H6 0.9300
C7 C8 1.3900
C7 H7 0.9300
C8 P2 1.84(2)
C9 P2 1.78(4)
C9 H9A 0.9600
C9 H9B 0.9600
C9 H9C 0.9600
C10 P2 1.81(3)
C10 H10A 0.9600
C10 H10B 0.9600
C10 H10C 0.9600
Br1 Ge1 2.789(10)
Br2 Ge1 2.653(8)
Ge1 P2 2.433(10)
Ge1 P1 2.480(10)
